data_2225007
loop_
_publ_author_name
'Hao, Hu-Jun'
'Lin, Cui-Wu'
'Yin, Xian-Hong'
'Hu, Fei-Long'
'Zhuang, Yue'

_publ_section_title
;
 <i>catena</i>-Poly[[[diaquasodium]-di-\m-aqua]
 2-(2-pyridyl)quinoline-4-carboxylate]
;
_journal_coeditor_code HY2255
_journal_issue 2
_journal_name_full 'Acta Crystallographica Section E'
_journal_page_first m113
_journal_paper_doi 10.1107/S1600536809053999
_journal_volume 66
_journal_year 2010
_chemical_formula_iupac '[Na (H2 O)4] (C15 H9 N2 O2)'
_chemical_formula_moiety 'H8 Na O4 +, C15 H9 N2 O2 -'
_chemical_formula_sum 'C15 H17 N2 Na O6'
_chemical_formula_weight 344.30
_chemical_name_systematic
;
<i>catena</i>-Poly[[[diaquasodium]-di-\m-aqua]
2-(2-pyridyl)quinoline-4-carboxylate]
;
_space_group_IT_number 14
_symmetry_cell_setting monoclinic
_symmetry_space_group_name_Hall '-P 2ybc'
_symmetry_space_group_name_H-M 'P 1 21/c 1'
_atom_sites_solution_hydrogens geom
_atom_sites_solution_primary direct
_atom_sites_solution_secondary difmap
_audit_creation_method SHELXL-97
_cell_angle_alpha 90.00
_cell_angle_beta 103.107(5)
_cell_angle_gamma 90.00
_cell_formula_units_Z 4
_cell_length_a 19.0409(17)
_cell_length_b 5.2987(5)
_cell_length_c 16.8305(16)
_cell_measurement_reflns_used 1202
_cell_measurement_temperature 296(2)
_cell_measurement_theta_max 27.186
_cell_measurement_theta_min 2.185
_cell_volume 1653.8(3)
_computing_cell_refinement 'SAINT (Siemens, 1996)'
_computing_data_collection 'SMART (Siemens, 1996)'
_computing_data_reduction 'SAINT (Siemens, 1996)'
_computing_molecular_graphics 'DIAMOND (Brandenburg, 1999)'
_computing_publication_material 'SHELXTL (Sheldrick, 2008)'
_computing_structure_refinement 'SHELXL97 (Sheldrick, 2008)'
_computing_structure_solution 'SHELXS97 (Sheldrick, 2008)'
_diffrn_ambient_temperature 296(2)
_diffrn_measured_fraction_theta_full 0.990
_diffrn_measured_fraction_theta_max 0.990
_diffrn_measurement_device_type 'Siemens SMART 1000 CCD'
_diffrn_measurement_method '\f and \w scans'
_diffrn_radiation_monochromator graphite
_diffrn_radiation_source 'fine-focus sealed tube'
_diffrn_radiation_type MoK\a
_diffrn_radiation_wavelength 0.71073
_diffrn_reflns_av_R_equivalents 0.0277
_diffrn_reflns_av_sigmaI/netI 0.0249
_diffrn_reflns_limit_h_max 24
_diffrn_reflns_limit_h_min -24
_diffrn_reflns_limit_k_max 6
_diffrn_reflns_limit_k_min -6
_diffrn_reflns_limit_l_max 21
_diffrn_reflns_limit_l_min -21
_diffrn_reflns_number 14472
_diffrn_reflns_theta_full 27.20
_diffrn_reflns_theta_max 27.20
_diffrn_reflns_theta_min 2.20
_exptl_absorpt_coefficient_mu 0.129
_exptl_absorpt_correction_T_max 0.9623
_exptl_absorpt_correction_T_min 0.9442
_exptl_absorpt_correction_type multi-scan
_exptl_absorpt_process_details '(SADABS; Sheldrick, 1996)'
_exptl_crystal_colour colourless
_exptl_crystal_density_diffrn 1.383
_exptl_crystal_density_method 'not measured'
_exptl_crystal_description block
_exptl_crystal_F_000 720
_exptl_crystal_size_max 0.43
_exptl_crystal_size_mid 0.35
_exptl_crystal_size_min 0.30
_refine_diff_density_max 0.296
_refine_diff_density_min -0.187
_refine_ls_extinction_method none
_refine_ls_goodness_of_fit_ref 1.051
_refine_ls_hydrogen_treatment constr
_refine_ls_matrix_type full
_refine_ls_number_parameters 218
_refine_ls_number_reflns 3647
_refine_ls_number_restraints 0
_refine_ls_restrained_S_all 1.051
_refine_ls_R_factor_all 0.0458
_refine_ls_R_factor_gt 0.0351
_refine_ls_shift/su_max 0.001
_refine_ls_shift/su_mean 0.000
_refine_ls_structure_factor_coef Fsqd
_refine_ls_weighting_details 'calc w=1/[\s^2^(Fo^2^)+(0.0509P)^2^+0.3055P] where P=(Fo^2^+2Fc^2^)/3'
_refine_ls_weighting_scheme calc
_refine_ls_wR_factor_gt 0.0961
_refine_ls_wR_factor_ref 0.1028
_reflns_number_gt 2902
_reflns_number_total 3647
_reflns_threshold_expression I>2\s(I)
_cod_data_source_file hy2255.cif
_cod_data_source_block I
_cod_depositor_comments
;
The following automatic conversions were performed:
'_symmetry_cell_setting' value 'Monoclinic' changed to 'monoclinic'
according to '/home/saulius/struct/CIF-dictionaries/cif_core.dic'
dictionary named 'cif_core.dic' version 2.4.1 from 2010-06-29.

Automatic conversion script
Id: cif_fix_enum 1527 2010-12-29 10:47:43Z saulius 

The following automatic conversions were performed:

'_symmetry_cell_setting' value 'Monoclinic' changed to 'monoclinic'
according to /home/saulius/struct/CIF-dictionaries/cif_core.dic
dictionary named 'cif_core.dic' version 2.4.1 from 2010-06-29.

Automatic conversion script
Id: cif_fix_values 1715 2011-07-08 13:25:40Z adriana 
;
_cod_original_sg_symbol_H-M 'P 21/c'
_cod_database_code 2225007
_cod_database_fobs_code 2225007

loop_
_symmetry_equiv_pos_as_xyz
'x, y, z'
'-x, y+1/2, -z+1/2'
'-x, -y, -z'
'x, -y-1/2, z-1/2'

loop_
_atom_site_type_symbol
_atom_site_label
_atom_site_fract_x
_atom_site_fract_y
_atom_site_fract_z
_atom_site_U_iso_or_equiv
_atom_site_adp_type
_atom_site_calc_flag
_atom_site_refinement_flags
_atom_site_occupancy
_atom_site_disorder_assembly
_atom_site_disorder_group
Na Na1 0.46104(3) 0.74129(10) 0.43759(3) 0.03736(16) Uani d . 1 . .
O O4 0.53878(5) 0.39638(18) 0.42708(6) 0.0400(2) Uani d . 1 . .
H H4A 0.5271 0.2741 0.3940 0.060 Uiso d R 1 . .
H H4B 0.5767 0.4622 0.4175 0.060 Uiso d R 1 . .
N N1 0.12262(5) 1.0815(2) 0.20495(6) 0.0327(3) Uani d . 1 . .
N N2 0.21437(6) 0.6022(2) 0.34054(7) 0.0374(3) Uani d . 1 . .
O O6 0.40941(6) 1.10971(19) 0.47560(6) 0.0480(3) Uani d . 1 . .
H H6A 0.3835 1.1346 0.5099 0.072 Uiso d R 1 . .
H H6B 0.3901 1.2170 0.4397 0.072 Uiso d R 1 . .
O O5 0.49772(5) 0.96277(19) 0.33032(6) 0.0414(2) Uani d . 1 . .
H H5A 0.4620 1.0010 0.2950 0.062 Uiso calc R 1 . .
H H5B 0.5315 0.8953 0.3123 0.062 Uiso d R 1 . .
O O3 0.36524(5) 0.5014(2) 0.36062(6) 0.0427(3) Uani d . 1 . .
H H50 0.3215 0.5470 0.3541 0.064 Uiso d R 1 . .
H H51 0.3705 0.4282 0.3174 0.064 Uiso d R 1 . .
C C7 0.20528(7) 1.3150(2) 0.14024(7) 0.0304(3) Uani d . 1 . .
O O2 0.38821(5) 1.2386(2) 0.22633(6) 0.0442(3) Uani d . 1 . .
C C9 0.17739(6) 0.9467(2) 0.24487(7) 0.0301(3) Uani d . 1 . .
O O1 0.34259(5) 1.1583(2) 0.09542(6) 0.0528(3) Uani d . 1 . .
C C11 0.24896(7) 0.9854(3) 0.23664(8) 0.0326(3) Uani d . 1 . .
H H11 0.2865 0.8904 0.2675 0.039 Uiso calc R 1 . .
C C12 0.26262(6) 1.1624(3) 0.18334(7) 0.0305(3) Uani d . 1 . .
C C13 0.15995(7) 0.7438(2) 0.29892(7) 0.0314(3) Uani d . 1 . .
C C14 0.33714(7) 1.1890(3) 0.16692(8) 0.0341(3) Uani d . 1 . .
C C15 0.13590(7) 1.2676(2) 0.15413(8) 0.0314(3) Uani d . 1 . .
C C16 0.07768(7) 1.4199(3) 0.11366(9) 0.0402(3) Uani d . 1 . .
H H16 0.0316 1.3888 0.1212 0.048 Uiso calc R 1 . .
C C17 0.21427(8) 1.5153(3) 0.08769(8) 0.0389(3) Uani d . 1 . .
H H17 0.2596 1.5482 0.0782 0.047 Uiso calc R 1 . .
C C18 0.19828(8) 0.4159(3) 0.38732(9) 0.0439(3) Uani d . 1 . .
H H18 0.2360 0.3186 0.4167 0.053 Uiso calc R 1 . .
C C19 0.07401(8) 0.5048(3) 0.35213(9) 0.0415(3) Uani d . 1 . .
H H19 0.0268 0.4718 0.3554 0.050 Uiso calc R 1 . .
C C20 0.15707(8) 1.6597(3) 0.05106(9) 0.0449(4) Uani d . 1 . .
H H20 0.1637 1.7919 0.0172 0.054 Uiso calc R 1 . .
C C21 0.12967(8) 0.3599(3) 0.39460(9) 0.0426(3) Uani d . 1 . .
H H21 0.1212 0.2273 0.4274 0.051 Uiso calc R 1 . .
C C22 0.08920(7) 0.7007(3) 0.30439(8) 0.0387(3) Uani d . 1 . .
H H22 0.0522 0.8031 0.2761 0.046 Uiso calc R 1 . .
C C23 0.08833(8) 1.6110(3) 0.06398(9) 0.0446(4) Uani d . 1 . .
H H23 0.0496 1.7104 0.0383 0.054 Uiso calc R 1 . .

loop_
_atom_site_aniso_label
_atom_site_aniso_U_11
_atom_site_aniso_U_22
_atom_site_aniso_U_33
_atom_site_aniso_U_12
_atom_site_aniso_U_13
_atom_site_aniso_U_23
Na1 0.0418(3) 0.0330(3) 0.0387(3) 0.0028(2) 0.0121(2) 0.0002(2)
O4 0.0428(6) 0.0361(6) 0.0460(6) -0.0033(4) 0.0199(4) -0.0019(4)
N1 0.0270(5) 0.0375(7) 0.0341(6) 0.0005(5) 0.0081(4) -0.0017(5)
N2 0.0330(6) 0.0410(7) 0.0399(6) 0.0035(5) 0.0116(5) 0.0036(5)
O6 0.0596(7) 0.0408(6) 0.0493(6) 0.0129(5) 0.0244(5) 0.0061(5)
O5 0.0392(5) 0.0473(6) 0.0385(5) 0.0090(5) 0.0105(4) 0.0020(4)
O3 0.0328(5) 0.0516(6) 0.0431(5) 0.0054(4) 0.0073(4) -0.0010(5)
C7 0.0299(6) 0.0330(7) 0.0283(6) -0.0004(5) 0.0065(5) -0.0040(5)
O2 0.0270(5) 0.0637(7) 0.0421(5) -0.0008(4) 0.0082(4) 0.0001(5)
C9 0.0277(6) 0.0346(7) 0.0286(6) 0.0009(5) 0.0081(5) -0.0035(5)
O1 0.0405(6) 0.0841(8) 0.0389(5) 0.0043(5) 0.0197(4) -0.0019(5)
C11 0.0270(6) 0.0392(8) 0.0321(6) 0.0048(5) 0.0075(5) 0.0020(5)
C12 0.0266(6) 0.0372(7) 0.0285(6) -0.0002(5) 0.0078(5) -0.0042(5)
C13 0.0300(6) 0.0352(7) 0.0301(6) 0.0004(5) 0.0092(5) -0.0036(5)
C14 0.0297(7) 0.0376(8) 0.0373(7) 0.0033(5) 0.0126(5) 0.0033(5)
C15 0.0281(6) 0.0340(7) 0.0313(6) 0.0001(5) 0.0054(5) -0.0053(5)
C16 0.0304(7) 0.0451(9) 0.0428(8) 0.0047(6) 0.0035(6) 0.0002(6)
C17 0.0395(7) 0.0412(8) 0.0368(7) -0.0029(6) 0.0101(6) 0.0007(6)
C18 0.0430(8) 0.0426(9) 0.0472(8) 0.0074(6) 0.0126(6) 0.0087(6)
C19 0.0361(7) 0.0478(9) 0.0432(7) -0.0082(6) 0.0146(6) -0.0019(6)
C20 0.0521(9) 0.0400(8) 0.0407(8) 0.0014(7) 0.0068(6) 0.0063(6)
C21 0.0513(9) 0.0369(8) 0.0430(8) -0.0032(7) 0.0177(6) 0.0025(6)
C22 0.0297(7) 0.0473(9) 0.0399(7) 0.0009(6) 0.0100(5) 0.0034(6)
C23 0.0426(8) 0.0423(9) 0.0440(8) 0.0096(6) -0.0008(6) 0.0023(6)

loop_
_atom_type_symbol
_atom_type_description
_atom_type_scat_dispersion_real
_atom_type_scat_dispersion_imag
_atom_type_scat_source
C C 0.0033 0.0016 'International Tables Vol C Tables 4.2.6.8 and 6.1.1.4'
H H 0.0000 0.0000 'International Tables Vol C Tables 4.2.6.8 and 6.1.1.4'
N N 0.0061 0.0033 'International Tables Vol C Tables 4.2.6.8 and 6.1.1.4'
O O 0.0106 0.0060 'International Tables Vol C Tables 4.2.6.8 and 6.1.1.4'
Na Na 0.0362 0.0249 'International Tables Vol C Tables 4.2.6.8 and 6.1.1.4'

loop_
_geom_angle_atom_site_label_1
_geom_angle_atom_site_label_2
_geom_angle_atom_site_label_3
_geom_angle_site_symmetry_1
_geom_angle_site_symmetry_3
_geom_angle
_geom_angle_publ_flag
O6 Na1 O3 . . 106.24(4) ?
O6 Na1 O4 . . 165.19(4) ?
O3 Na1 O4 . . 87.81(4) ?
O6 Na1 O5 . . 90.56(4) ?
O3 Na1 O5 . . 99.92(4) ?
O4 Na1 O5 . . 91.59(4) ?
O6 Na1 O4 . 3_666 84.49(4) ?
O3 Na1 O4 . 3_666 101.12(4) ?
O4 Na1 O4 . 3_666 88.28(4) ?
O5 Na1 O4 . 3_666 158.94(4) ?
O6 Na1 O6 . 3_676 89.83(4) ?
O3 Na1 O6 . 3_676 163.58(4) ?
O4 Na1 O6 . 3_676 75.91(4) ?
O5 Na1 O6 . 3_676 82.92(4) ?
O4 Na1 O6 3_666 3_676 76.62(4) ?
O6 Na1 Na1 . 3_666 127.27(4) ?
O3 Na1 Na1 . 3_666 96.20(3) ?
O4 Na1 Na1 . 3_666 44.23(3) ?
O5 Na1 Na1 . 3_666 132.11(4) ?
O4 Na1 Na1 3_666 3_666 44.05(3) ?
O6 Na1 Na1 3_676 3_666 70.68(3) ?
O6 Na1 Na1 . 3_676 48.84(3) ?
O3 Na1 Na1 . 3_676 154.91(4) ?
O4 Na1 Na1 . 3_676 116.80(3) ?
O5 Na1 Na1 . 3_676 85.04(3) ?
O4 Na1 Na1 3_666 3_676 76.28(3) ?
O6 Na1 Na1 3_676 3_676 40.99(2) ?
Na1 O4 Na1 . 3_666 91.72(4) ?
Na1 O4 H4A . . 123.9 ?
Na1 O4 H4A 3_666 . 109.5 ?
Na1 O4 H4B . . 105.6 ?
Na1 O4 H4B 3_666 . 119.2 ?
H4A O4 H4B . . 107.2 ?
C9 N1 C15 . . 118.28(11) ?
C18 N2 C13 . . 117.78(12) ?
Na1 O6 Na1 . 3_676 90.17(4) ?
Na1 O6 H6A . . 131.3 ?
Na1 O6 H6A 3_676 . 100.8 ?
Na1 O6 H6B . . 120.3 ?
Na1 O6 H6B 3_676 . 112.7 ?
H6A O6 H6B . . 98.9 ?
Na1 O5 H5A . . 109.5 ?
Na1 O5 H5B . . 116.0 ?
H5A O5 H5B . . 114.6 ?
Na1 O3 H50 . . 122.1 ?
Na1 O3 H51 . . 119.3 ?
H50 O3 H51 . . 108.7 ?
C15 C7 C17 . . 119.05(12) ?
C15 C7 C12 . . 116.97(11) ?
C17 C7 C12 . . 123.93(12) ?
N1 C9 C11 . . 122.72(12) ?
N1 C9 C13 . . 116.22(11) ?
C11 C9 C13 . . 121.04(11) ?
C12 C11 C9 . . 119.71(12) ?
C12 C11 H11 . . 120.1 ?
C9 C11 H11 . . 120.1 ?
C11 C12 C7 . . 119.27(11) ?
C11 C12 C14 . . 120.75(12) ?
C7 C12 C14 . . 119.91(11) ?
N2 C13 C22 . . 121.29(12) ?
N2 C13 C9 . . 117.95(11) ?
C22 C13 C9 . . 120.76(12) ?
O1 C14 O2 . . 125.45(12) ?
O1 C14 C12 . . 116.92(12) ?
O2 C14 C12 . . 117.63(11) ?
N1 C15 C16 . . 118.50(11) ?
N1 C15 C7 . . 122.94(12) ?
C16 C15 C7 . . 118.57(12) ?
C23 C16 C15 . . 120.79(13) ?
C23 C16 H16 . . 119.6 ?
C15 C16 H16 . . 119.6 ?
C20 C17 C7 . . 120.47(13) ?
C20 C17 H17 . . 119.8 ?
C7 C17 H17 . . 119.8 ?
N2 C18 C21 . . 124.12(14) ?
N2 C18 H18 . . 117.9 ?
C21 C18 H18 . . 117.9 ?
C21 C19 C22 . . 118.97(13) ?
C21 C19 H19 . . 120.5 ?
C22 C19 H19 . . 120.5 ?
C17 C20 C23 . . 120.49(14) ?
C17 C20 H20 . . 119.8 ?
C23 C20 H20 . . 119.8 ?
C19 C21 C18 . . 118.11(14) ?
C19 C21 H21 . . 120.9 ?
C18 C21 H21 . . 120.9 ?
C19 C22 C13 . . 119.71(13) ?
C19 C22 H22 . . 120.1 ?
C13 C22 H22 . . 120.1 ?
C16 C23 C20 . . 120.62(13) ?
C16 C23 H23 . . 119.7 ?
C20 C23 H23 . . 119.7 ?

loop_
_geom_bond_atom_site_label_1
_geom_bond_atom_site_label_2
_geom_bond_site_symmetry_2
_geom_bond_distance
_geom_bond_publ_flag
Na1 O6 . 2.3393(11) ?
Na1 O3 . 2.3559(11) ?
Na1 O4 . 2.3834(11) ?
Na1 O5 . 2.3867(11) ?
Na1 O4 3_666 2.3909(11) ?
Na1 O6 3_676 2.6848(13) ?
Na1 Na1 3_666 3.4262(11) ?
Na1 Na1 3_676 3.5661(11) ?
O4 H4A . 0.85 ?
O4 H4B . 0.85 ?
N1 C9 . 1.3159(17) ?
N1 C15 . 1.3660(17) ?
N2 C18 . 1.3408(18) ?
N2 C13 . 1.3409(17) ?
O6 H6A . 0.85 ?
O6 H6B . 0.85 ?
O5 H5A . 0.82 ?
O5 H5B . 0.85 ?
O3 H50 . 0.85 ?
O3 H51 . 0.85 ?
C7 C15 . 1.4152(17) ?
C7 C17 . 1.4167(19) ?
C7 C12 . 1.4187(18) ?
O2 C14 . 1.2544(16) ?
C9 C11 . 1.4157(17) ?
C9 C13 . 1.4935(18) ?
O1 C14 . 1.2419(16) ?
C11 C12 . 1.3632(18) ?
C11 H11 . 0.9300 ?
C12 C14 . 1.5124(17) ?
C13 C22 . 1.3897(18) ?
C15 C16 . 1.4148(18) ?
C16 C23 . 1.357(2) ?
C16 H16 . 0.9300 ?
C17 C20 . 1.359(2) ?
C17 H17 . 0.9300 ?
C18 C21 . 1.372(2) ?
C18 H18 . 0.9300 ?
C19 C21 . 1.371(2) ?
C19 C22 . 1.383(2) ?
C19 H19 . 0.9300 ?
C20 C23 . 1.399(2) ?
C20 H20 . 0.9300 ?
C21 H21 . 0.9300 ?
C22 H22 . 0.9300 ?
C23 H23 . 0.9300 ?

loop_
_geom_hbond_atom_site_label_D
_geom_hbond_atom_site_label_H
_geom_hbond_atom_site_label_A
_geom_hbond_site_symmetry_A
_geom_hbond_distance_DH
_geom_hbond_distance_HA
_geom_hbond_distance_DA
_geom_hbond_angle_DHA
O3 H50 N2 . 0.85 2.02 2.8657(14) 172
O3 H51 O2 1_545 0.85 1.92 2.7722(14) 174
O4 H4A O5 1_545 0.85 1.98 2.8222(14) 172
O4 H4B O1 2_645 0.85 1.91 2.7494(14) 171
O5 H5A O2 . 0.82 2.04 2.8093(14) 156
O5 H5B O2 2_645 0.85 1.97 2.8243(13) 178
O6 H6A O1 4_586 0.85 2.10 2.8914(14) 156
O6 H6B O3 1_565 0.85 2.00 2.8321(14) 168

loop_
_geom_torsion_atom_site_label_1
_geom_torsion_atom_site_label_2
_geom_torsion_atom_site_label_3
_geom_torsion_atom_site_label_4
_geom_torsion_site_symmetry_1
_geom_torsion_site_symmetry_2
_geom_torsion_site_symmetry_3
_geom_torsion_site_symmetry_4
_geom_torsion
_geom_torsion_publ_flag
O6 Na1 O4 Na1 . . . 3_666 60.71(16) ?
O3 Na1 O4 Na1 . . . 3_666 -101.20(4) ?
O5 Na1 O4 Na1 . . . 3_666 158.93(4) ?
O4 Na1 O4 Na1 3_666 . . 3_666 0.0 ?
O6 Na1 O4 Na1 3_676 . . 3_666 76.64(4) ?
Na1 Na1 O4 Na1 3_676 . . 3_666 73.68(4) ?
O3 Na1 O6 Na1 . . . 3_676 176.58(4) ?
O4 Na1 O6 Na1 . . . 3_676 15.43(16) ?
O5 Na1 O6 Na1 . . . 3_676 -82.92(4) ?
O4 Na1 O6 Na1 3_666 . . 3_676 76.58(3) ?
O6 Na1 O6 Na1 3_676 . . 3_676 0.0 ?
Na1 Na1 O6 Na1 3_666 . . 3_676 65.29(5) ?
C15 N1 C9 C11 . . . . -0.61(19) ?
C15 N1 C9 C13 . . . . -179.35(10) ?
N1 C9 C11 C12 . . . . -2.4(2) ?
C13 C9 C11 C12 . . . . 176.26(12) ?
C9 C11 C12 C7 . . . . 3.49(19) ?
C9 C11 C12 C14 . . . . -173.65(12) ?
C15 C7 C12 C11 . . . . -1.68(18) ?
C17 C7 C12 C11 . . . . 175.61(12) ?
C15 C7 C12 C14 . . . . 175.49(11) ?
C17 C7 C12 C14 . . . . -7.22(19) ?
C18 N2 C13 C22 . . . . 0.5(2) ?
C18 N2 C13 C9 . . . . -178.27(12) ?
N1 C9 C13 N2 . . . . 179.93(11) ?
C11 C9 C13 N2 . . . . 1.16(18) ?
N1 C9 C13 C22 . . . . 1.18(18) ?
C11 C9 C13 C22 . . . . -177.58(12) ?
C11 C12 C14 O1 . . . . 120.27(15) ?
C7 C12 C14 O1 . . . . -56.85(18) ?
C11 C12 C14 O2 . . . . -59.32(18) ?
C7 C12 C14 O2 . . . . 123.56(14) ?
C9 N1 C15 C16 . . . . -177.42(12) ?
C9 N1 C15 C7 . . . . 2.51(18) ?
C17 C7 C15 N1 . . . . -178.81(12) ?
C12 C7 C15 N1 . . . . -1.38(18) ?
C17 C7 C15 C16 . . . . 1.13(18) ?
C12 C7 C15 C16 . . . . 178.56(12) ?
N1 C15 C16 C23 . . . . 178.51(12) ?
C7 C15 C16 C23 . . . . -1.4(2) ?
C15 C7 C17 C20 . . . . -0.1(2) ?
C12 C7 C17 C20 . . . . -177.32(13) ?
C13 N2 C18 C21 . . . . 0.6(2) ?
C7 C17 C20 C23 . . . . -0.7(2) ?
C22 C19 C21 C18 . . . . -0.3(2) ?
N2 C18 C21 C19 . . . . -0.7(2) ?
C21 C19 C22 C13 . . . . 1.3(2) ?
N2 C13 C22 C19 . . . . -1.5(2) ?
C9 C13 C22 C19 . . . . 177.24(12) ?
C15 C16 C23 C20 . . . . 0.7(2) ?
C17 C20 C23 C16 . . . . 0.4(2) ?
